data_7235757
loop_
_publ_author_name
'Hu, Xiao-Li'
'Liu, Fu-Hong'
'Wang, Hai-Ning'
'Qin, Chao'
'Sun, Chun-Yi'
'Su, Zhong-Min'
'Liu, Fu-Chen'

_publ_section_title
;
 Controllable synthesis of isoreticular pillared-layer MOFs: gas
 adsorption, iodine sorption and sensing small molecules
;
_journal_issue 36
_journal_name_full 'J. Mater. Chem. A'
_journal_page_first 14827
_journal_paper_doi 10.1039/C4TA01749H
_journal_volume 2
_journal_year 2014
_chemical_formula_sum 'C8 H6 N6 O4 Zn2'
_chemical_formula_weight 380.93
_space_group_crystal_system tetragonal
_space_group_IT_number 130
_space_group_name_Hall '-P 4a 2ac'
_space_group_name_H-M_alt 'P 4/n c c :2'
_atom_sites_solution_hydrogens geom
_atom_sites_solution_primary direct
_atom_sites_solution_secondary difmap
_audit_creation_method SHELXL-97
_cell_angle_alpha 90.000(5)
_cell_angle_beta 90.000(5)
_cell_angle_gamma 90.000(5)
_cell_formula_units_Z 8
_cell_length_a 13.673(5)
_cell_length_b 13.673(5)
_cell_length_c 22.794(5)
_cell_measurement_reflns_used 21664
_cell_measurement_temperature 293(2)
_cell_measurement_theta_max 25.79
_cell_measurement_theta_min 2.11
_cell_volume 4261(2)
_computing_cell_refinement 'Bruker SAINT'
_computing_data_collection 'Bruker APEX2'
_computing_data_reduction 'Bruker SAINT'
_computing_structure_refinement 'SHELXL-97 (Sheldrick, 2008)'
_computing_structure_solution 'SHELXS-97 (Sheldrick, 2008)'
_diffrn_ambient_temperature 293(2)
_diffrn_measured_fraction_theta_full 0.999
_diffrn_measured_fraction_theta_max 0.999
_diffrn_measurement_device_type 'Bruker SMART Apex II CCD Detector'
_diffrn_measurement_method \w
_diffrn_radiation_monochromator graphite
_diffrn_radiation_source 'rotating anode'
_diffrn_radiation_type MoK\a
_diffrn_radiation_wavelength 0.71073
_diffrn_reflns_av_R_equivalents 0.0418
_diffrn_reflns_av_sigmaI/netI 0.0204
_diffrn_reflns_limit_h_max 12
_diffrn_reflns_limit_h_min -16
_diffrn_reflns_limit_k_max 16
_diffrn_reflns_limit_k_min -16
_diffrn_reflns_limit_l_max 27
_diffrn_reflns_limit_l_min -27
_diffrn_reflns_number 21664
_diffrn_reflns_theta_full 25.00
_diffrn_reflns_theta_max 25.79
_diffrn_reflns_theta_min 2.11
_exptl_absorpt_coefficient_mu 2.265
_exptl_absorpt_correction_T_max 0.8076
_exptl_absorpt_correction_T_min 0.7767
_exptl_absorpt_correction_type multi-scan
_exptl_absorpt_process_details 'SADABS, Sheldrick (2008)'
_exptl_crystal_colour colorless
_exptl_crystal_density_diffrn 1.188
_exptl_crystal_density_method 'not measured'
_exptl_crystal_description block
_exptl_crystal_F_000 1504
_exptl_crystal_size_max 0.31
_exptl_crystal_size_mid 0.28
_exptl_crystal_size_min 0.26
_platon_squeeze_details
;
;
_refine_diff_density_max 0.459
_refine_diff_density_min -0.543
_refine_diff_density_rms 0.073
_refine_ls_extinction_method none
_refine_ls_goodness_of_fit_ref 1.027
_refine_ls_hydrogen_treatment constr
_refine_ls_matrix_type full
_refine_ls_number_parameters 91
_refine_ls_number_reflns 2064
_refine_ls_number_restraints 0
_refine_ls_restrained_S_all 1.027
_refine_ls_R_factor_all 0.0429
_refine_ls_R_factor_gt 0.0322
_refine_ls_shift/su_max 0.001
_refine_ls_shift/su_mean 0.000
_refine_ls_structure_factor_coef Fsqd
_refine_ls_weighting_details 'calc w=1/[\s^2^(Fo^2^)+(0.0650P)^2^+0.0000P] where P=(Fo^2^+2Fc^2^)/3'
_refine_ls_weighting_scheme calc
_refine_ls_wR_factor_gt 0.0916
_refine_ls_wR_factor_ref 0.0954
_reflns_number_gt 1656
_reflns_number_total 2064
_reflns_threshold_expression >2sigma(I)
_cod_data_source_file c4ta01749h2.cif
_cod_data_source_block 1
_cod_original_sg_symbol_H-M 'P 4/n c c'
_cod_database_code 7235757

loop_
_symmetry_equiv_pos_as_xyz
'x, y, z'
'-x+1/2, -y+1/2, z'
'x+1/2, -y, -z+1/2'
'-x, y+1/2, -z+1/2'
'-y, -x, -z+1/2'
'y+1/2, x+1/2, -z+1/2'
'y, -x+1/2, z'
'-y+1/2, x, z'
'-x, -y, -z'
'x-1/2, y-1/2, -z'
'-x-1/2, y, z-1/2'
'x, -y-1/2, z-1/2'
'y, x, z-1/2'
'-y-1/2, -x-1/2, z-1/2'
'-y, x-1/2, -z'
'y-1/2, -x, -z'

loop_
_atom_site_label
_atom_site_type_symbol
_atom_site_fract_x
_atom_site_fract_y
_atom_site_fract_z
_atom_site_U_iso_or_equiv
_atom_site_adp_type
_atom_site_occupancy
_atom_site_symmetry_multiplicity
_atom_site_calc_flag
_atom_site_refinement_flags
Zn1 Zn 0.90689(2) 0.01944(2) 0.559417(13) 0.03199(14) Uani 1 1 d .
N1 N 0.76460(16) 0.01186(15) 0.53855(10) 0.0355(5) Uani 1 1 d .
N2 N 0.60777(15) -0.02853(16) 0.53888(10) 0.0344(5) Uani 1 1 d .
N3 N 0.62208(16) 0.04008(16) 0.49586(10) 0.0360(5) Uani 1 1 d .
O1 O 0.9369(3) 0.0683(3) 0.63822(13) 0.0859(8) Uani 1 1 d .
O2 O 0.8553(3) -0.0598(3) 0.65906(14) 0.0974(10) Uani 1 1 d .
C1 C 0.9020(3) 0.0114(4) 0.6739(2) 0.0766(13) Uani 1 1 d .
C2 C 0.9154(4) 0.0299(3) 0.7391(3) 0.0975(17) Uani 1 1 d .
H2 H 0.8759 -0.0061 0.7643 0.117 Uiso 1 1 calc R
C3 C 0.69498(19) -0.0430(2) 0.56282(13) 0.0395(7) Uani 1 1 d .
H3 H 0.7063 -0.0869 0.5933 0.047 Uiso 1 1 calc R
C4 C 0.71627(17) 0.06254(19) 0.49763(12) 0.0370(6) Uani 1 1 d .
H4 H 0.7455 0.1084 0.4731 0.044 Uiso 1 1 calc R

loop_
_atom_site_aniso_label
_atom_site_aniso_U_11
_atom_site_aniso_U_22
_atom_site_aniso_U_33
_atom_site_aniso_U_23
_atom_site_aniso_U_13
_atom_site_aniso_U_12
Zn1 0.0299(2) 0.0310(2) 0.0350(2) 0.00059(12) 0.00192(12) 0.00190(12)
N1 0.0285(11) 0.0370(12) 0.0410(12) 0.0043(10) 0.0017(10) 0.0007(9)
N2 0.0298(12) 0.0316(12) 0.0418(12) 0.0055(10) -0.0025(9) -0.0035(9)
N3 0.0302(11) 0.0357(11) 0.0423(13) 0.0074(10) -0.0047(10) -0.0035(9)
O1 0.107(2) 0.094(2) 0.0561(18) -0.0175(16) -0.0118(17) 0.0033(19)
O2 0.113(2) 0.114(2) 0.0653(19) -0.0091(18) -0.0126(18) 0.006(2)
C1 0.082(3) 0.088(3) 0.060(3) -0.007(3) -0.009(2) 0.024(2)
C2 0.104(4) 0.105(4) 0.084(4) -0.013(3) -0.013(3) 0.013(3)
C3 0.0336(15) 0.0382(16) 0.0467(17) 0.0122(12) -0.0011(12) -0.0003(12)
C4 0.0276(13) 0.0413(14) 0.0420(15) 0.0097(13) 0.0012(12) -0.0005(11)

loop_
_atom_type_symbol
_atom_type_description
_atom_type_scat_dispersion_real
_atom_type_scat_dispersion_imag
_atom_type_scat_source
C C 0.0033 0.0016 'International Tables Vol C Tables 4.2.6.8 and 6.1.1.4'
H H 0.0000 0.0000 'International Tables Vol C Tables 4.2.6.8 and 6.1.1.4'
N N 0.0061 0.0033 'International Tables Vol C Tables 4.2.6.8 and 6.1.1.4'
O O 0.0106 0.0060 'International Tables Vol C Tables 4.2.6.8 and 6.1.1.4'
Zn Zn 0.2839 1.4301 'International Tables Vol C Tables 4.2.6.8 and 6.1.1.4'

loop_
_geom_angle_atom_site_label_1
_geom_angle_atom_site_label_2
_geom_angle_atom_site_label_3
_geom_angle
_geom_angle_site_symmetry_1
_geom_angle_site_symmetry_3
O1 Zn1 N1 115.99(12) . .
O1 Zn1 N2 114.66(11) . 7_655
N1 Zn1 N2 109.08(9) . 7_655
O1 Zn1 N3 105.04(13) . 15_656
N1 Zn1 N3 103.66(9) . 15_656
N2 Zn1 N3 107.39(9) 7_655 15_656
C3 N1 C4 103.2(2) . .
C3 N1 Zn1 128.59(18) . .
C4 N1 Zn1 128.19(17) . .
C3 N2 N3 105.6(2) . .
C3 N2 Zn1 128.15(18) . 8_545
N3 N2 Zn1 126.28(16) . 8_545
C4 N3 N2 106.0(2) . .
C4 N3 Zn1 127.67(18) . 16_666
N2 N3 Zn1 126.33(16) . 16_666
C1 O1 Zn1 108.1(3) . .
O2 C1 O1 122.1(5) . .
O2 C1 C2 118.0(5) . .
O1 C1 C2 119.9(5) . .
C2 C2 C1 126.9(8) 5_666 .
N2 C3 N1 112.8(2) . .
N3 C4 N1 112.4(2) . .

loop_
_geom_bond_atom_site_label_1
_geom_bond_atom_site_label_2
_geom_bond_distance
_geom_bond_site_symmetry_2
Zn1 O1 1.960(3) .
Zn1 N1 2.006(2) .
Zn1 N2 2.006(2) 7_655
Zn1 N3 2.021(2) 15_656
N1 C3 1.333(3) .
N1 C4 1.337(3) .
N2 C3 1.326(3) .
N2 N3 1.371(3) .
N2 Zn1 2.006(2) 8_545
N3 C4 1.325(3) .
N3 Zn1 2.021(2) 16_666
O1 C1 1.222(6) .
O2 C1 1.212(6) .
C1 C2 1.519(7) .
C2 C2 1.169(9) 5_666

loop_
_platon_squeeze_void_nr
_platon_squeeze_void_average_x
_platon_squeeze_void_average_y
_platon_squeeze_void_average_z
_platon_squeeze_void_volume
_platon_squeeze_void_count_electrons
_platon_squeeze_void_content
1 -0.006 0.132 0.250 1095 32 ' '
2 0.000 0.291 0.750 1091 32 ' '
